data_4068673
loop_
_publ_author_name
'Lebedev, Artem Y.'
'Izmer, Vyatcheslav V.'
'Asachenko, Andrey F.'
'Tzarev, Alexey A.'
'Uborsky, Dmitry V.'
'Homutova, Yuliya A.'
'Shperber, Elizar R.'
'Canich, Jo Ann M.'
'Voskoboynikov, Alexander Z.'

_publ_section_title
;
 Group 4 Metallocenes Bearing \h5-2-(N-Azolyl)indenyl Ligands: Synthesis,
 Structure Characterization, and Olefin Polymerization Catalysis
;
_journal_issue 6
_journal_name_full Organometallics
_journal_page_first 1800
_journal_paper_doi 10.1021/om8010257
_journal_volume 28
_journal_year 2009
_chemical_formula_moiety 'C42 H36 Cl2 Hf N2'
_chemical_formula_sum 'C42 H36 Cl2 Hf N2'
_chemical_formula_weight 818.12
_chemical_name_systematic
; 
 ? 
;
_space_group_IT_number 15
_symmetry_cell_setting monoclinic
_symmetry_space_group_name_Hall '-C 2yc'
_symmetry_space_group_name_H-M 'C 1 2/c 1'
_atom_sites_solution_hydrogens geom
_atom_sites_solution_primary direct
_atom_sites_solution_secondary difmap
_audit_creation_method SHELXL-97
_cell_angle_alpha 90.00
_cell_angle_beta 128.819(4)
_cell_angle_gamma 90.00
_cell_formula_units_Z 4
_cell_length_a 21.057(4)
_cell_length_b 11.702(2)
_cell_length_c 16.591(3)
_cell_measurement_reflns_used 913
_cell_measurement_temperature 120(2)
_cell_measurement_theta_max 24.35
_cell_measurement_theta_min 3.08
_cell_volume 3185.2(10)
_computing_cell_refinement 'SAINTPlus (Bruker, 1998a)'
_computing_data_collection 'SMART (Bruker, 1998b)'
_computing_data_reduction 'SAINTPlus (Bruker, 1998a)'
_computing_molecular_graphics 'SHELXTL ver. 5.1 (Sheldrick, 1998b)'
_computing_publication_material 'SHELXTL ver. 5.1 (Sheldrick, 1998b)'
_computing_structure_refinement 'SHELXTL ver. 5.1 (Sheldrick, 1998b)'
_computing_structure_solution 'SHELXTL ver. 5.1 (Sheldrick, 1998b)'
_diffrn_ambient_temperature 120(2)
_diffrn_measured_fraction_theta_full 0.980
_diffrn_measured_fraction_theta_max 0.980
_diffrn_measurement_device_type 'Bruker SMART 1000 CCD area detector'
_diffrn_measurement_method 'phi and omega scans'
_diffrn_radiation_monochromator graphite
_diffrn_radiation_source 'fine-focus sealed tube'
_diffrn_radiation_type MoK\a
_diffrn_radiation_wavelength 0.71073
_diffrn_reflns_av_R_equivalents 0.0707
_diffrn_reflns_av_sigmaI/netI 0.0629
_diffrn_reflns_limit_h_max 26
_diffrn_reflns_limit_h_min -26
_diffrn_reflns_limit_k_max 14
_diffrn_reflns_limit_k_min -14
_diffrn_reflns_limit_l_max 21
_diffrn_reflns_limit_l_min -21
_diffrn_reflns_number 14625
_diffrn_reflns_theta_full 27.00
_diffrn_reflns_theta_max 27.00
_diffrn_reflns_theta_min 2.14
_exptl_absorpt_coefficient_mu 3.478
_exptl_absorpt_correction_T_max 0.840
_exptl_absorpt_correction_T_min 0.611
_exptl_absorpt_correction_type multi-scan
_exptl_absorpt_process_details 'SADABS (Sheldrick, 1998a)'
_exptl_crystal_colour colorless
_exptl_crystal_density_diffrn 1.706
_exptl_crystal_density_method 'not measured'
_exptl_crystal_description needle
_exptl_crystal_F_000 1632
_exptl_crystal_size_max 0.25
_exptl_crystal_size_mid 0.10
_exptl_crystal_size_min 0.05
_refine_diff_density_max 2.058
_refine_diff_density_min -0.785
_refine_diff_density_rms 0.130
_refine_ls_extinction_method none
_refine_ls_goodness_of_fit_ref 0.958
_refine_ls_hydrogen_treatment constr
_refine_ls_matrix_type full
_refine_ls_number_parameters 213
_refine_ls_number_reflns 3404
_refine_ls_number_restraints 2
_refine_ls_restrained_S_all 0.966
_refine_ls_R_factor_all 0.0533
_refine_ls_R_factor_gt 0.0399
_refine_ls_shift/su_max 0.001
_refine_ls_shift/su_mean 0.000
_refine_ls_structure_factor_coef Fsqd
_refine_ls_weighting_details 'calc w=1/[\s^2^(Fo^2^)+(0.0500P)^2^] where P=(Fo^2^+2Fc^2^)/3'
_refine_ls_weighting_scheme calc
_refine_ls_wR_factor_gt 0.0854
_refine_ls_wR_factor_ref 0.0889
_reflns_number_gt 2695
_reflns_number_total 3404
_reflns_threshold_expression I>2\s(I)
_cod_data_source_file om8010257_si_002.cif
_cod_data_source_block comp27
_cod_depositor_comments
;
The following automatic conversions were performed:

'_symmetry_cell_setting' value 'Monoclinic' changed to 'monoclinic'
according to /home/saulius/struct/CIF-dictionaries/cif_core.dic
dictionary named 'cif_core.dic' version 2.4.2 from 2011-04-26.

Automatic conversion script
Id: cif_fix_values 1715 2011-07-08 13:25:40Z adriana 
;
_cod_original_cell_volume 3185.4(10)
_cod_original_sg_symbol_H-M 'C 2/c'
_cod_database_code 4068673

loop_
_symmetry_equiv_pos_as_xyz
'x, y, z'
'-x, y, -z+1/2'
'x+1/2, y+1/2, z'
'-x+1/2, y+1/2, -z+1/2'
'-x, -y, -z'
'x, -y, z-1/2'
'-x+1/2, -y+1/2, -z'
'x+1/2, -y+1/2, z-1/2'

loop_
_atom_site_label
_atom_site_type_symbol
_atom_site_fract_x
_atom_site_fract_y
_atom_site_fract_z
_atom_site_U_iso_or_equiv
_atom_site_adp_type
_atom_site_occupancy
_atom_site_symmetry_multiplicity
_atom_site_calc_flag
_atom_site_refinement_flags
Hf1 Hf 0.0000 0.98099(2) 0.2500 0.03310(12) Uani 1 2 d S
Cl1 Cl -0.09268(8) 0.84372(10) 0.23171(9) 0.0389(3) Uani 1 1 d .
N1 N 0.0387(2) 1.2352(3) 0.1698(3) 0.0319(9) Uani 1 1 d .
C1 C -0.0016(3) 1.0346(4) 0.1023(4) 0.0335(11) Uani 1 1 d .
H1A H 0.0423 1.0176 0.0973 0.040 Uiso 1 1 calc R
C2 C -0.0127(3) 1.1392(4) 0.1345(3) 0.0291(10) Uani 1 1 d .
C3 C -0.0856(3) 1.1345(4) 0.1222(3) 0.0319(11) Uani 1 1 d .
H3A H -0.1106 1.1997 0.1325 0.038 Uiso 1 1 calc R
C4 C -0.2068(3) 0.9889(5) 0.0187(4) 0.0444(13) Uani 1 1 d .
H4A H -0.2436 1.0305 0.0224 0.053 Uiso 1 1 calc R
C5 C -0.2287(4) 0.8873(5) -0.0318(4) 0.0530(16) Uani 1 1 d .
H5A H -0.2814 0.8575 -0.0627 0.064 Uiso 1 1 calc R
C6 C -0.1758(4) 0.8250(5) -0.0396(4) 0.0546(17) Uani 1 1 d .
H6A H -0.1937 0.7545 -0.0760 0.066 Uiso 1 1 calc R
C7 C -0.0993(3) 0.8629(4) 0.0037(4) 0.0441(13) Uani 1 1 d .
H7A H -0.0637 0.8192 -0.0009 0.053 Uiso 1 1 calc R
C8 C -0.0745(3) 0.9696(4) 0.0558(4) 0.0367(11) Uani 1 1 d .
C9 C -0.1267(3) 1.0317(4) 0.0662(4) 0.0353(11) Uani 1 1 d .
C10 C 0.1228(3) 1.2342(4) 0.2220(4) 0.0326(11) Uani 1 1 d .
C11 C 0.1773(3) 1.1418(4) 0.2623(4) 0.0427(13) Uani 1 1 d .
H11A H 0.1593 1.0650 0.2524 0.051 Uiso 1 1 calc R
C12 C 0.2594(3) 1.1691(5) 0.3175(5) 0.0620(18) Uani 1 1 d .
H12A H 0.2985 1.1093 0.3486 0.074 Uiso 1 1 calc R
C13 C 0.2857(4) 1.2801(5) 0.3283(5) 0.0575(16) Uani 1 1 d .
H13A H 0.3421 1.2937 0.3650 0.069 Uiso 1 1 calc R
C14 C 0.2325(3) 1.3731(5) 0.2875(4) 0.0409(12) Uani 1 1 d .
H14A H 0.2512 1.4492 0.2945 0.049 Uiso 1 1 calc R
C15 C 0.1477(3) 1.3476(4) 0.2341(4) 0.0356(11) Uani 1 1 d .
C16 C 0.0783(3) 1.4181(4) 0.1868(4) 0.0339(11) Uani 1 1 d .
C17 C 0.0722(3) 1.5431(4) 0.1770(5) 0.0508(15) Uani 1 1 d D
H17A H 0.0874 1.5679 0.1340 0.061 Uiso 1 1 calc R
H17B H 0.1117 1.5775 0.2465 0.061 Uiso 1 1 calc R
C18 C -0.0113(3) 1.5870(5) 0.1296(6) 0.085(3) Uani 1 1 d D
H18A H -0.0187 1.6610 0.0958 0.102 Uiso 1 1 calc R
H18B H -0.0144 1.6019 0.1858 0.102 Uiso 1 1 calc R
C19 C -0.0806(4) 1.5100(4) 0.0517(6) 0.071(2) Uani 1 1 d D
H19A H -0.1317 1.5419 0.0335 0.085 Uiso 1 1 calc R
H19B H -0.0859 1.5096 -0.0120 0.085 Uiso 1 1 calc R
C20 C -0.0716(3) 1.3896(4) 0.0874(4) 0.0389(12) Uani 1 1 d .
H20A H -0.0893 1.3845 0.1303 0.047 Uiso 1 1 calc R
H20B H -0.1074 1.3393 0.0265 0.047 Uiso 1 1 calc R
C21 C 0.0117(3) 1.3505(4) 0.1469(4) 0.0317(11) Uani 1 1 d .

loop_
_atom_site_aniso_label
_atom_site_aniso_U_11
_atom_site_aniso_U_22
_atom_site_aniso_U_33
_atom_site_aniso_U_23
_atom_site_aniso_U_13
_atom_site_aniso_U_12
Hf1 0.03612(18) 0.02195(16) 0.02941(17) 0.000 0.01481(14) 0.000
Cl1 0.0481(7) 0.0247(6) 0.0346(7) 0.0022(5) 0.0214(6) -0.0061(5)
N1 0.028(2) 0.0197(19) 0.039(2) -0.0004(16) 0.016(2) -0.0044(15)
C1 0.037(3) 0.028(3) 0.028(2) 0.0027(19) 0.016(2) -0.003(2)
C2 0.025(2) 0.027(2) 0.024(2) 0.0032(18) 0.010(2) -0.0020(18)
C3 0.030(3) 0.027(2) 0.023(2) 0.0046(19) 0.010(2) 0.0004(19)
C4 0.035(3) 0.049(3) 0.029(3) 0.011(2) 0.010(2) -0.011(2)
C5 0.051(4) 0.039(3) 0.037(3) 0.004(2) 0.011(3) -0.023(3)
C6 0.075(4) 0.033(3) 0.033(3) -0.005(2) 0.023(3) -0.025(3)
C7 0.058(4) 0.028(3) 0.032(3) -0.003(2) 0.021(3) -0.010(2)
C8 0.041(3) 0.031(3) 0.022(2) 0.005(2) 0.011(2) -0.004(2)
C9 0.035(3) 0.029(3) 0.025(2) 0.009(2) 0.011(2) -0.006(2)
C10 0.028(3) 0.031(3) 0.032(3) -0.003(2) 0.016(2) -0.003(2)
C11 0.033(3) 0.035(3) 0.047(3) 0.002(2) 0.019(3) 0.003(2)
C12 0.040(3) 0.046(4) 0.069(4) -0.012(3) 0.019(3) 0.007(3)
C13 0.030(3) 0.063(4) 0.059(4) 0.004(3) 0.018(3) -0.008(3)
C14 0.034(3) 0.040(3) 0.041(3) -0.001(2) 0.020(3) -0.010(2)
C15 0.035(3) 0.032(3) 0.035(3) -0.004(2) 0.020(2) -0.007(2)
C16 0.032(3) 0.029(3) 0.034(3) -0.001(2) 0.017(2) -0.003(2)
C17 0.044(3) 0.031(3) 0.062(4) -0.003(2) 0.025(3) -0.009(2)
C18 0.060(5) 0.028(3) 0.111(6) 0.005(3) 0.027(4) -0.001(3)
C19 0.041(3) 0.040(3) 0.102(6) 0.014(3) 0.031(4) 0.003(3)
C20 0.042(3) 0.030(3) 0.041(3) 0.000(2) 0.025(3) -0.002(2)
C21 0.032(3) 0.024(2) 0.033(3) 0.0013(19) 0.018(2) -0.0014(19)

loop_
_atom_type_symbol
_atom_type_description
_atom_type_scat_dispersion_real
_atom_type_scat_dispersion_imag
_atom_type_scat_source
C C 0.0033 0.0016 'International Tables Vol C Tables 4.2.6.8 and 6.1.1.4'
H H 0.0000 0.0000 'International Tables Vol C Tables 4.2.6.8 and 6.1.1.4'
N N 0.0061 0.0033 'International Tables Vol C Tables 4.2.6.8 and 6.1.1.4'
Cl Cl 0.1484 0.1585 'International Tables Vol C Tables 4.2.6.8 and 6.1.1.4'
Hf Hf -0.5830 6.1852 'International Tables Vol C Tables 4.2.6.8 and 6.1.1.4'

loop_
_geom_angle_atom_site_label_1
_geom_angle_atom_site_label_2
_geom_angle_atom_site_label_3
_geom_angle
_geom_angle_site_symmetry_1
_geom_angle_site_symmetry_3
Cl1 Hf1 Cl1 95.78(6) . 2
Cl1 Hf1 C3 133.65(12) . 2
Cl1 Hf1 C3 106.19(11) 2 2
Cl1 Hf1 C3 106.19(11) . .
Cl1 Hf1 C3 133.65(12) 2 .
C3 Hf1 C3 87.5(2) 2 .
Cl1 Hf1 C1 122.19(11) . .
Cl1 Hf1 C1 78.62(12) 2 .
C3 Hf1 C1 102.18(16) 2 .
C3 Hf1 C1 55.09(16) . .
Cl1 Hf1 C1 78.62(12) . 2
Cl1 Hf1 C1 122.19(11) 2 2
C3 Hf1 C1 55.09(16) 2 2
C3 Hf1 C1 102.18(16) . 2
C1 Hf1 C1 151.0(2) . 2
Cl1 Hf1 C8 89.89(12) . .
Cl1 Hf1 C8 86.10(12) 2 .
C3 Hf1 C8 131.07(16) 2 .
C3 Hf1 C8 54.43(16) . .
C1 Hf1 C8 32.77(16) . .
C1 Hf1 C8 150.10(17) 2 .
Cl1 Hf1 C8 86.10(12) . 2
Cl1 Hf1 C8 89.89(12) 2 2
C3 Hf1 C8 54.43(16) 2 2
C3 Hf1 C8 131.07(16) . 2
C1 Hf1 C8 150.10(17) . 2
C1 Hf1 C8 32.77(16) 2 2
C8 Hf1 C8 174.0(2) . 2
Cl1 Hf1 C2 105.95(11) . 2
Cl1 Hf1 C2 134.18(10) 2 2
C3 Hf1 C2 32.63(15) 2 2
C3 Hf1 C2 78.18(15) . 2
C1 Hf1 C2 118.84(15) . 2
C1 Hf1 C2 32.36(15) 2 2
C8 Hf1 C2 132.59(15) . 2
C8 Hf1 C2 53.04(14) 2 2
Cl1 Hf1 C2 134.18(10) . .
Cl1 Hf1 C2 105.95(11) 2 .
C3 Hf1 C2 78.18(15) 2 .
C3 Hf1 C2 32.63(15) . .
C1 Hf1 C2 32.36(15) . .
C1 Hf1 C2 118.84(15) 2 .
C8 Hf1 C2 53.04(14) . .
C8 Hf1 C2 132.59(15) 2 .
C2 Hf1 C2 87.1(2) 2 .
Cl1 Hf1 C9 117.63(13) . 2
Cl1 Hf1 C9 81.19(11) 2 2
C3 Hf1 C9 32.91(15) 2 2
C3 Hf1 C9 120.32(15) . 2
C1 Hf1 C9 118.09(17) . 2
C1 Hf1 C9 54.08(16) 2 2
C8 Hf1 C9 150.57(18) . 2
C8 Hf1 C9 32.13(18) 2 2
C2 Hf1 C9 53.02(14) 2 2
C2 Hf1 C9 105.43(15) . 2
Cl1 Hf1 C9 81.19(11) . .
Cl1 Hf1 C9 117.63(13) 2 .
C3 Hf1 C9 120.32(15) 2 .
C3 Hf1 C9 32.91(15) . .
C1 Hf1 C9 54.08(16) . .
C1 Hf1 C9 118.09(17) 2 .
C8 Hf1 C9 32.13(18) . .
C8 Hf1 C9 150.57(17) 2 .
C2 Hf1 C9 105.43(15) 2 .
C2 Hf1 C9 53.02(14) . .
C9 Hf1 C9 153.2(2) 2 .
C10 N1 C2 126.5(4) . .
C10 N1 C21 108.2(4) . .
C2 N1 C21 125.0(4) . .
C2 C1 C8 106.9(4) . .
C2 C1 Hf1 75.7(3) . .
C8 C1 Hf1 75.4(3) . .
C2 C1 H1A 125.8 . .
C8 C1 H1A 125.8 . .
Hf1 C1 H1A 125.8 . .
C1 C2 N1 125.7(4) . .
C1 C2 C3 109.4(4) . .
N1 C2 C3 124.8(4) . .
C1 C2 Hf1 72.0(3) . .
N1 C2 Hf1 125.0(3) . .
C3 C2 Hf1 71.0(2) . .
C2 C3 C9 106.6(4) . .
C2 C3 Hf1 76.4(3) . .
C9 C3 Hf1 76.5(3) . .
C2 C3 H3A 125.7 . .
C9 C3 H3A 125.7 . .
Hf1 C3 H3A 125.7 . .
C5 C4 C9 118.3(6) . .
C5 C4 H4A 120.9 . .
C9 C4 H4A 120.9 . .
C4 C5 C6 121.9(5) . .
C4 C5 H5A 119.0 . .
C6 C5 H5A 119.0 . .
C7 C6 C5 121.8(5) . .
C7 C6 H6A 119.1 . .
C5 C6 H6A 119.1 . .
C6 C7 C8 118.1(6) . .
C6 C7 H7A 121.0 . .
C8 C7 H7A 121.0 . .
C7 C8 C9 120.5(5) . .
C7 C8 C1 131.2(5) . .
C9 C8 C1 108.3(4) . .
C7 C8 Hf1 121.0(3) . .
C9 C8 Hf1 74.3(3) . .
C1 C8 Hf1 71.8(3) . .
C8 C9 C4 119.3(5) . .
C8 C9 C3 108.1(4) . .
C4 C9 C3 132.4(5) . .
C8 C9 Hf1 73.6(3) . .
C4 C9 Hf1 124.2(3) . .
C3 C9 Hf1 70.6(3) . .
C15 C10 N1 107.3(4) . .
C15 C10 C11 122.8(5) . .
N1 C10 C11 129.8(4) . .
C12 C11 C10 116.4(5) . .
C12 C11 H11A 121.8 . .
C10 C11 H11A 121.8 . .
C13 C12 C11 122.2(6) . .
C13 C12 H12A 118.9 . .
C11 C12 H12A 118.9 . .
C12 C13 C14 122.5(5) . .
C12 C13 H13A 118.7 . .
C14 C13 H13A 118.7 . .
C13 C14 C15 116.4(5) . .
C13 C14 H14A 121.8 . .
C15 C14 H14A 121.8 . .
C10 C15 C16 108.1(4) . .
C10 C15 C14 119.7(5) . .
C16 C15 C14 132.2(5) . .
C21 C16 C15 108.8(4) . .
C21 C16 C17 122.0(4) . .
C15 C16 C17 129.2(4) . .
C16 C17 C18 113.1(4) . .
C16 C17 H17A 109.0 . .
C18 C17 H17A 109.0 . .
C16 C17 H17B 109.0 . .
C18 C17 H17B 109.0 . .
H17A C17 H17B 107.8 . .
C17 C18 C19 115.8(5) . .
C17 C18 H18A 108.3 . .
C19 C18 H18A 108.3 . .
C17 C18 H18B 108.3 . .
C19 C18 H18B 108.3 . .
H18A C18 H18B 107.4 . .
C20 C19 C18 114.4(5) . .
C20 C19 H19A 108.7 . .
C18 C19 H19A 108.7 . .
C20 C19 H19B 108.7 . .
C18 C19 H19B 108.7 . .
H19A C19 H19B 107.6 . .
C21 C20 C19 111.5(4) . .
C21 C20 H20A 109.3 . .
C19 C20 H20A 109.3 . .
C21 C20 H20B 109.3 . .
C19 C20 H20B 109.3 . .
H20A C20 H20B 108.0 . .
C16 C21 N1 107.7(4) . .
C16 C21 C20 125.8(4) . .
N1 C21 C20 126.4(4) . .

loop_
_geom_bond_atom_site_label_1
_geom_bond_atom_site_label_2
_geom_bond_distance
_geom_bond_site_symmetry_2
Hf1 Cl1 2.3956(13) .
Hf1 Cl1 2.3956(13) 2
Hf1 C3 2.486(4) 2
Hf1 C3 2.486(4) .
Hf1 C1 2.508(5) .
Hf1 C1 2.508(5) 2
Hf1 C8 2.554(5) .
Hf1 C8 2.554(5) 2
Hf1 C2 2.556(4) 2
Hf1 C2 2.556(4) .
Hf1 C9 2.563(5) 2
Hf1 C9 2.563(5) .
N1 C10 1.402(6) .
N1 C2 1.407(6) .
N1 C21 1.421(6) .
C1 C2 1.412(7) .
C1 C8 1.429(7) .
C1 H1A 1.0000 .
C2 C3 1.418(7) .
C3 C9 1.432(7) .
C3 H3A 1.0000 .
C4 C5 1.358(8) .
C4 C9 1.431(7) .
C4 H4A 0.9500 .
C5 C6 1.404(9) .
C5 H5A 0.9500 .
C6 C7 1.362(8) .
C6 H6A 0.9500 .
C7 C8 1.419(7) .
C7 H7A 0.9500 .
C8 C9 1.416(8) .
C10 C15 1.395(7) .
C10 C11 1.404(7) .
C11 C12 1.394(7) .
C11 H11A 0.9500 .
C12 C13 1.378(8) .
C12 H12A 0.9500 .
C13 C14 1.395(8) .
C13 H13A 0.9500 .
C14 C15 1.442(7) .
C14 H14A 0.9500 .
C15 C16 1.412(7) .
C16 C21 1.366(6) .
C16 C17 1.469(7) .
C17 C18 1.496(4) .
C17 H17A 0.9900 .
C17 H17B 0.9900 .
C18 C19 1.499(5) .
C18 H18A 0.9900 .
C18 H18B 0.9900 .
C19 C20 1.493(7) .
C19 H19A 0.9900 .
C19 H19B 0.9900 .
C20 C21 1.446(7) .
C20 H20A 0.9900 .
C20 H20B 0.9900 .

loop_
_geom_torsion_atom_site_label_1
_geom_torsion_atom_site_label_2
_geom_torsion_atom_site_label_3
_geom_torsion_atom_site_label_4
_geom_torsion
_geom_torsion_site_symmetry_1
Cl1 Hf1 C1 C2 123.0(2) .
Cl1 Hf1 C1 C2 -147.3(3) 2
C3 Hf1 C1 C2 -42.9(3) 2
C3 Hf1 C1 C2 35.2(3) .
C1 Hf1 C1 C2 -8.0(7) 2
C8 Hf1 C1 C2 112.1(4) .
C8 Hf1 C1 C2 -78.0(4) 2
C2 Hf1 C1 C2 -12.8(4) 2
C9 Hf1 C1 C2 -73.8(3) 2
C9 Hf1 C1 C2 75.8(3) .
Cl1 Hf1 C1 C8 10.9(3) .
Cl1 Hf1 C1 C8 100.6(3) 2
C3 Hf1 C1 C8 -155.0(3) 2
C3 Hf1 C1 C8 -76.9(3) .
C1 Hf1 C1 C8 -120.0(3) 2
C8 Hf1 C1 C8 169.9(4) 2
C2 Hf1 C1 C8 -124.9(3) 2
C2 Hf1 C1 C8 -112.1(4) .
C9 Hf1 C1 C8 174.1(3) 2
C9 Hf1 C1 C8 -36.3(3) .
C8 C1 C2 N1 -169.8(4) .
Hf1 C1 C2 N1 120.6(4) .
C8 C1 C2 C3 8.1(5) .
Hf1 C1 C2 C3 -61.5(3) .
C8 C1 C2 Hf1 69.5(3) .
C10 N1 C2 C1 -30.1(7) .
C21 N1 C2 C1 141.6(5) .
C10 N1 C2 C3 152.3(5) .
C21 N1 C2 C3 -36.0(7) .
C10 N1 C2 Hf1 62.1(6) .
C21 N1 C2 Hf1 -126.2(4) .
Cl1 Hf1 C2 C1 -81.6(3) .
Cl1 Hf1 C2 C1 33.5(3) 2
C3 Hf1 C2 C1 137.1(3) 2
C3 Hf1 C2 C1 -118.8(4) .
C1 Hf1 C2 C1 175.6(4) 2
C8 Hf1 C2 C1 -38.9(3) .
C8 Hf1 C2 C1 138.5(3) 2
C2 Hf1 C2 C1 168.8(3) 2
C9 Hf1 C2 C1 118.5(3) 2
C9 Hf1 C2 C1 -79.4(3) .
Cl1 Hf1 C2 N1 156.9(3) .
Cl1 Hf1 C2 N1 -88.0(4) 2
C3 Hf1 C2 N1 15.7(4) 2
C3 Hf1 C2 N1 119.7(5) .
C1 Hf1 C2 N1 -121.5(5) .
C1 Hf1 C2 N1 54.2(4) 2
C8 Hf1 C2 N1 -160.3(5) .
C8 Hf1 C2 N1 17.1(5) 2
C2 Hf1 C2 N1 47.3(3) 2
C9 Hf1 C2 N1 -3.0(4) 2
C9 Hf1 C2 N1 159.1(5) .
Cl1 Hf1 C2 C3 37.2(3) .
Cl1 Hf1 C2 C3 152.3(2) 2
C3 Hf1 C2 C3 -104.1(3) 2
C1 Hf1 C2 C3 118.8(4) .
C1 Hf1 C2 C3 -65.6(3) 2
C8 Hf1 C2 C3 79.9(3) .
C8 Hf1 C2 C3 -102.7(3) 2
C2 Hf1 C2 C3 -72.4(3) 2
C9 Hf1 C2 C3 -122.7(3) 2
C9 Hf1 C2 C3 39.4(3) .
C1 C2 C3 C9 -9.1(5) .
N1 C2 C3 C9 168.9(4) .
Hf1 C2 C3 C9 -71.1(3) .
C1 C2 C3 Hf1 62.1(3) .
N1 C2 C3 Hf1 -120.0(4) .
Cl1 Hf1 C3 C2 -153.2(2) .
Cl1 Hf1 C3 C2 -38.2(3) 2
C3 Hf1 C3 C2 71.9(3) 2
C1 Hf1 C3 C2 -34.9(3) .
C1 Hf1 C3 C2 125.3(3) 2
C8 Hf1 C3 C2 -75.3(3) .
C8 Hf1 C3 C2 107.7(3) 2
C2 Hf1 C3 C2 103.4(3) 2
C9 Hf1 C3 C2 70.0(3) 2
C9 Hf1 C3 C2 -111.1(4) .
Cl1 Hf1 C3 C9 -42.1(3) .
Cl1 Hf1 C3 C9 72.9(3) 2
C3 Hf1 C3 C9 -177.0(4) 2
C1 Hf1 C3 C9 76.2(3) .
C1 Hf1 C3 C9 -123.6(3) 2
C8 Hf1 C3 C9 35.8(3) .
C8 Hf1 C3 C9 -141.2(3) 2
C2 Hf1 C3 C9 -145.5(3) 2
C2 Hf1 C3 C9 111.1(4) .
C9 Hf1 C3 C9 -178.9(4) 2
C9 C4 C5 C6 -0.9(8) .
C4 C5 C6 C7 0.4(8) .
C5 C6 C7 C8 -1.3(8) .
C6 C7 C8 C9 2.8(7) .
C6 C7 C8 C1 -175.5(5) .
C6 C7 C8 Hf1 92.1(5) .
C2 C1 C8 C7 174.6(5) .
Hf1 C1 C8 C7 -115.7(5) .
C2 C1 C8 C9 -3.9(5) .
Hf1 C1 C8 C9 65.9(3) .
C2 C1 C8 Hf1 -69.7(3) .
Cl1 Hf1 C8 C7 -43.1(5) .
Cl1 Hf1 C8 C7 52.7(4) 2
C3 Hf1 C8 C7 160.9(4) 2
C3 Hf1 C8 C7 -153.2(5) .
C1 Hf1 C8 C7 127.7(6) .
C1 Hf1 C8 C7 -109.5(5) 2
C2 Hf1 C8 C7 -154.9(4) 2
C2 Hf1 C8 C7 166.1(5) .
C9 Hf1 C8 C7 117.1(5) 2
C9 Hf1 C8 C7 -116.5(6) .
Cl1 Hf1 C8 C9 73.4(3) .
Cl1 Hf1 C8 C9 169.2(3) 2
C3 Hf1 C8 C9 -82.6(3) 2
C3 Hf1 C8 C9 -36.7(3) .
C1 Hf1 C8 C9 -115.8(4) .
C1 Hf1 C8 C9 7.0(5) 2
C2 Hf1 C8 C9 -38.4(4) 2
C2 Hf1 C8 C9 -77.4(3) .
C9 Hf1 C8 C9 -126.4(4) 2
Cl1 Hf1 C8 C1 -170.8(3) .
Cl1 Hf1 C8 C1 -75.0(3) 2
C3 Hf1 C8 C1 33.2(4) 2
C3 Hf1 C8 C1 79.1(3) .
C1 Hf1 C8 C1 122.8(5) 2
C2 Hf1 C8 C1 77.4(4) 2
C2 Hf1 C8 C1 38.4(3) .
C9 Hf1 C8 C1 -10.6(5) 2
C9 Hf1 C8 C1 115.8(4) .
C7 C8 C9 C4 -3.4(7) .
C1 C8 C9 C4 175.2(4) .
Hf1 C8 C9 C4 -120.5(4) .
C7 C8 C9 C3 179.7(4) .
C1 C8 C9 C3 -1.7(5) .
Hf1 C8 C9 C3 62.6(3) .
C7 C8 C9 Hf1 117.1(4) .
C1 C8 C9 Hf1 -64.3(3) .
C5 C4 C9 C8 2.4(7) .
C5 C4 C9 C3 178.5(5) .
C5 C4 C9 Hf1 -87.1(6) .
C2 C3 C9 C8 6.5(5) .
Hf1 C3 C9 C8 -64.5(3) .
C2 C3 C9 C4 -169.8(5) .
Hf1 C3 C9 C4 119.1(5) .
C2 C3 C9 Hf1 71.1(3) .
Cl1 Hf1 C9 C8 -104.1(3) .
Cl1 Hf1 C9 C8 -12.1(3) 2
C3 Hf1 C9 C8 120.0(3) 2
C3 Hf1 C9 C8 116.6(4) .
C1 Hf1 C9 C8 37.0(3) .
C1 Hf1 C9 C8 -176.1(3) 2
C8 Hf1 C9 C8 -169.6(4) 2
C2 Hf1 C9 C8 151.7(3) 2
C2 Hf1 C9 C8 77.5(3) .
C9 Hf1 C9 C8 118.7(3) 2
Cl1 Hf1 C9 C4 10.6(4) .
Cl1 Hf1 C9 C4 102.6(5) 2
C3 Hf1 C9 C4 -125.3(4) 2
C3 Hf1 C9 C4 -128.8(6) .
C1 Hf1 C9 C4 151.7(5) .
C1 Hf1 C9 C4 -61.4(5) 2
C8 Hf1 C9 C4 114.7(6) .
C8 Hf1 C9 C4 -54.9(6) 2
C2 Hf1 C9 C4 -93.6(5) 2
C2 Hf1 C9 C4 -167.8(5) .
C9 Hf1 C9 C4 -126.6(5) 2
Cl1 Hf1 C9 C3 139.4(3) .
Cl1 Hf1 C9 C3 -128.7(3) 2
C3 Hf1 C9 C3 3.4(4) 2
C1 Hf1 C9 C3 -79.6(3) .
C1 Hf1 C9 C3 67.4(3) 2
C8 Hf1 C9 C3 -116.6(4) .
C8 Hf1 C9 C3 73.9(4) 2
C2 Hf1 C9 C3 35.1(3) 2
C2 Hf1 C9 C3 -39.0(3) .
C9 Hf1 C9 C3 2.1(7) 2
C2 N1 C10 C15 174.7(4) .
C21 N1 C10 C15 1.9(5) .
C2 N1 C10 C11 -8.4(8) .
C21 N1 C10 C11 178.7(5) .
C15 C10 C11 C12 1.1(8) .
N1 C10 C11 C12 -175.3(5) .
C10 C11 C12 C13 -2.9(10) .
C11 C12 C13 C14 1.9(11) .
C12 C13 C14 C15 1.0(9) .
N1 C10 C15 C16 -1.6(6) .
C11 C10 C15 C16 -178.6(5) .
N1 C10 C15 C14 178.8(4) .
C11 C10 C15 C14 1.7(8) .
C13 C14 C15 C10 -2.7(8) .
C13 C14 C15 C16 177.8(6) .
C10 C15 C16 C21 0.6(6) .
C14 C15 C16 C21 -179.9(5) .
C10 C15 C16 C17 -178.8(5) .
C14 C15 C16 C17 0.7(10) .
C21 C16 C17 C18 5.8(8) .
C15 C16 C17 C18 -174.8(6) .
C16 C17 C18 C19 -31.8(10) .
C17 C18 C19 C20 50.1(10) .
C18 C19 C20 C21 -39.0(8) .
C15 C16 C21 N1 0.6(6) .
C17 C16 C21 N1 -179.9(5) .
C15 C16 C21 C20 -176.3(5) .
C17 C16 C21 C20 3.1(8) .
C10 N1 C21 C16 -1.6(5) .
C2 N1 C21 C16 -174.5(4) .
C10 N1 C21 C20 175.3(5) .
C2 N1 C21 C20 2.4(8) .
C19 C20 C21 C16 13.7(8) .
C19 C20 C21 N1 -162.6(5) .
